data_2100459
_publ_contact_author_address
;
ISIS Facility
CCLRC - Rutherford Appleton Laboratory
Chilton, Didcot
Oxfordshire
UK
OX11 0QX
;
_publ_contact_author_email r.m.ibberson@rl.ac.uk
_publ_contact_author_fax '+44 (0)1235 445383'
_publ_contact_author_name 'Richard M Ibberson'
_publ_contact_author_phone '+44 (0)1235 445871'
_journal_coeditor_code WS5036
_journal_date_accepted 2006-01-17
_journal_date_recd_electronic 2005-08-15
_journal_issue 2
_journal_name_full 'Acta Crystallographica, Section B'
_journal_page_first 280
_journal_page_last 286
_journal_paper_category FA
_journal_paper_doi 10.1107/S0108768106001893
_journal_volume 62
_journal_year 2006
_chemical_formula_moiety 'C2 D6 O4 S1'
_chemical_formula_structural (CD3O)2SO2
_chemical_formula_sum 'C2 D6 O4 S'
_chemical_formula_weight 132.17
_chemical_melting_point 241
_chemical_name_common 'dimethyl sulphate'
_chemical_name_systematic
;
dimethyl sulfate
;
_space_group_IT_number 15
_space_group_name_Hall '-I 2ya'
_space_group_name_H-M_alt I2/a
_symmetry_cell_setting monoclinic
_symmetry_space_group_name_Hall '-I 2ya'
_symmetry_space_group_name_H-M 'I 1 2/a 1'
_cell_angle_alpha 90.0
_cell_angle_beta 100.4404(8)
_cell_angle_gamma 90.0
_cell_formula_units_Z 4
_cell_length_a 8.68731(7)
_cell_length_b 5.82756(4)
_cell_length_c 9.94376(6)
_cell_measurement_temperature 5.0
_cell_volume 495.076(5)
_computing_cell_refinement 'TOPAS-Academic (Coelho, 2000)'
_computing_data_collection 'ISIS Instrument control program (ICP)'
_computing_data_reduction 'Standard HRPD normalisation routines'
_computing_molecular_graphics 'ORTEP-3 (Farrugia, 1997), PLATON (Spek, 1990)'
_computing_publication_material 'PLATON (Spek, 1990)'
_computing_structure_refinement 'TOPAS-Academic (Coelho, 2000)'
_computing_structure_solution 'TOPAS-Academic (Coelho, 2000)'
_diffrn_ambient_temperature 5
_diffrn_measurement_device_type HRPD
_diffrn_radiation_probe neutron
_diffrn_radiation_type 'time-of-flight neutron'
_diffrn_radiation_wavelength 1.24-5.36
_exptl_crystal_density_diffrn 1.77290(10)
_exptl_crystal_density_meas ?
_refine_diff_density_max 0.097
_refine_diff_density_min -0.096
_refine_ls_goodness_of_fit_all 1.64
_refine_ls_matrix_type full
_refine_ls_number_constraints 0
_refine_ls_number_parameters 69
_refine_ls_number_restraints 0
_refine_ls_shift/su_max 0.04
_refine_ls_shift/su_mean 0.01
_refine_ls_weighting_scheme sigma
_reflns_number_observed 866
_cod_depositor_comments
;
The following automatic conversions were performed:
'_symmetry_cell_setting' value 'Monoclinic' changed to 'monoclinic'
according to '/home/saulius/struct/CIF-dictionaries/cif_core.dic'
dictionary named 'cif_core.dic' version 2.4.1 from
2010-06-29.

'_geom_angle_publ_flag' value 'N' changed to 'n' according to
'/home/saulius/struct/CIF-dictionaries/cif_core.dic' dictionary named
'cif_core.dic' version 2.4.1 from 2010-06-29 (13
times).

'_geom_bond_publ_flag' value 'N' changed to 'n' according to
'/home/saulius/struct/CIF-dictionaries/cif_core.dic' dictionary named
'cif_core.dic' version 2.4.1 from 2010-06-29 (25 times).

Automatic conversion script
Id: cif_fix_enum 1527 2010-12-29 10:47:43Z saulius 
;
_cod_original_sg_symbol_H-M I2/a
_cod_original_formula_sum 'C2 D6 O4 S1'
_cod_database_code 2100459

loop_
_symmetry_equiv_pos_site_id
_symmetry_equiv_pos_as_xyz
1 +x,+y,+z
2 -x+1/2,+y,-z
-1 -x,-y,-z
-2 +x+1/2,-y,+z
101 +x+1/2,+y+1/2,+z+1/2
102 -x,+y+1/2,-z+1/2
-101 -x+1/2,-y+1/2,-z+1/2
-102 +x,-y+1/2,+z+1/2

loop_
_atom_site_aniso_label
_atom_site_aniso_U_11
_atom_site_aniso_U_22
_atom_site_aniso_U_33
_atom_site_aniso_U_12
_atom_site_aniso_U_13
_atom_site_aniso_U_23
C4 0.0118(8) 0.0068(6) 0.0092(8) -0.0017(6) 0.0099(6) -0.0022(5)
D41 0.0241(9) 0.0309(9) 0.0291(10) -0.0069(6) 0.0146(7) -0.0138(6)
D42 0.0449(10) 0.0199(7) 0.01739(9) -0.0059(7) 0.0161(7) 0.0015(7)
D43 0.0355(8) 0.0173(7) 0.0286(10) 0.0061(8) 0.0076(6) -0.0067(5)

loop_
_atom_site_type_symbol
_atom_site_label
_atom_site_fract_x
_atom_site_fract_y
_atom_site_fract_z
_atom_site_U_iso_or_equiv
_atom_site_thermal_displace_type
_atom_site_occupancy
S S1 0.25 0.05420(13) 0.0 0.0114(10) Uiso 1.0
O O2 0.24746(15) -0.0699(2) -0.12374(13) 0.0112(4) Uiso 1.0
O O3 0.39331(15) 0.2193(2) 0.01225(13) 0.0083(4) Uiso 1.0
C C4 0.42650(17) 0.3603(2) 0.13327(15) 0.01096 Uani 1.0
D D41 0.5489(2) 0.4076(2) 0.14393(15) 0.03086 Uani 1.0
D D42 0.40904(19) 0.2673(2) 0.22299(15) 0.03163 Uani 1.0
D D43 0.35188(19) 0.5157(2) 0.11936(17) 0.03117 Uani 1.0

loop_
_atom_type_symbol
_atom_type_scat_source
S International_Tables_Vol_C
O International_Tables_Vol_C
C International_Tables_Vol_C
D International_Tables_Vol_C

loop_
_geom_angle_atom_site_label_1
_geom_angle_atom_site_label_2
_geom_angle_atom_site_label_3
_geom_angle_site_symmetry_1
_geom_angle_site_symmetry_3
_geom_angle
_geom_angle_publ_flag
O2 S1 O2 1_555 2_555 118.97(10) n
O2 S1 O3 1_555 1_555 105.53(6) n
O2 S1 O3 1_555 2_555 111.00(7) n
O2 S1 O3 2_555 1_555 111.00(7) n
O2 S1 O3 2_555 2_555 105.53(6) n
O3 S1 O3 1_555 2_555 103.85(9) n
S1 O3 C4 1_555 1_555 116.89(9) n
O3 C4 D41 1_555 1_555 105.70(13) n
O3 C4 D42 1_555 1_555 111.56(14) n
O3 C4 D43 1_555 1_555 109.71(15) n
D41 C4 D42 1_555 1_555 109.24(17) n
D41 C4 D43 1_555 1_555 110.20(15) n
D42 C4 D43 1_555 1_555 110.34(16) n

loop_
_geom_bond_atom_site_label_1
_geom_bond_atom_site_label_2
_geom_bond_site_symmetry_2
_geom_bond_distance
_geom_bond_publ_flag
S1 O2 1_555 1.4239(13) n
S1 O2 2_555 1.4239(13) n
S1 O3 1_555 1.5609(13) n
S1 O3 2_555 1.5609(13) n
S1 C4 1_555 2.5598(13) n
S1 C4 2_555 2.5598(13) n
O2 S1 1_555 1.4239(13) n
O3 S1 1_555 1.5609(13) n
O3 C4 1_555 1.4421(19) n
O3 D41 1_555 2.026(2) n
C4 S1 1_555 2.5598(13) n
C4 O3 1_555 1.4421(19) n
C4 D41 1_555 1.0851(16) n
C4 D42 1_555 1.0778(16) n
C4 D43 1_555 1.1079(15) n
D41 O3 1_555 2.026(2) n
D41 C4 1_555 1.0851(16) n
D41 D42 1_555 1.764(2) n
D41 D43 1_555 1.799(2) n
D42 C4 1_555 1.0778(16) n
D42 D41 1_555 1.764(2) n
D42 D43 1_555 1.794(2) n
D43 C4 1_555 1.1079(15) n
D43 D41 1_555 1.799(2) n
D43 D42 1_555 1.794(2) n
